data_2237809
loop_
_publ_author_name
'Wood, Mary H.'
'Clarke, Stuart M.'

_publ_section_title
;
 Benzylammonium heptanoate
;
_journal_coeditor_code FB2281
_journal_issue 5
_journal_name_full 'Acta Crystallographica Section E'
_journal_page_first o755
_journal_page_last o756
_journal_paper_doi 10.1107/S1600536813009574
_journal_volume 69
_journal_year 2013
_chemical_formula_iupac 'C7 H10 N +, C7 H13 O2 -'
_chemical_formula_moiety 'C7 H10 N +, C7 H13 O2 -'
_chemical_formula_sum 'C14 H23 N O2'
_chemical_formula_weight 237.33
_chemical_name_systematic
;
Benzylammonium heptanoate
;
_space_group_IT_number 2
_symmetry_cell_setting triclinic
_symmetry_space_group_name_Hall '-P 1'
_symmetry_space_group_name_H-M 'P -1'
_atom_sites_solution_hydrogens difmap
_atom_sites_solution_primary direct
_atom_sites_solution_secondary difmap
_audit_creation_method SHELXL-97
_cell_angle_alpha 97.887(2)
_cell_angle_beta 92.864(2)
_cell_angle_gamma 107.340(2)
_cell_formula_units_Z 2
_cell_length_a 5.7379(2)
_cell_length_b 7.7338(3)
_cell_length_c 17.1670(7)
_cell_measurement_reflns_used 9084
_cell_measurement_temperature 180(2)
_cell_measurement_theta_max 27.48
_cell_measurement_theta_min 1.00
_cell_volume 716.97(5)
_computing_cell_refinement
;
<i>SCALEPACK</i>  (Otwinowski & Minor 1997)
;
_computing_data_collection '<i>COLLECT</i> (Nonius, 1998)'
_computing_data_reduction
;
<i>DENZO</i> and <i>SCALEPACK</i> (Otwinowski & Minor, 1997)
;
_computing_molecular_graphics
;
<i>Mercury</i> (Macrae <i>et al.</i>, 2008)
;
_computing_publication_material '<i>SHELXL97</i> (Sheldrick, 2008)'
_computing_structure_refinement '<i>SHELXL97</i> (Sheldrick, 2008)'
_computing_structure_solution
;
<i>SIR92</i> (Altomare <i>et al.</i> , 1993)
;
_diffrn_ambient_temperature 180(2)
_diffrn_measured_fraction_theta_full 0.990
_diffrn_measured_fraction_theta_max 0.990
_diffrn_measurement_device_type 'Nonius KappaCCD'
_diffrn_measurement_method '\w and \f scans'
_diffrn_radiation_monochromator graphite
_diffrn_radiation_source 'fine-focus sealed tube'
_diffrn_radiation_type MoK\a
_diffrn_radiation_wavelength 0.71073
_diffrn_reflns_av_R_equivalents 0.0432
_diffrn_reflns_av_sigmaI/netI 0.0495
_diffrn_reflns_limit_h_max 7
_diffrn_reflns_limit_h_min -7
_diffrn_reflns_limit_k_max 9
_diffrn_reflns_limit_k_min -10
_diffrn_reflns_limit_l_max 22
_diffrn_reflns_limit_l_min -22
_diffrn_reflns_number 8415
_diffrn_reflns_theta_full 27.47
_diffrn_reflns_theta_max 27.47
_diffrn_reflns_theta_min 3.61
_diffrn_standards_number 0
_exptl_absorpt_coefficient_mu 0.073
_exptl_absorpt_correction_T_max 0.999
_exptl_absorpt_correction_T_min 0.874
_exptl_absorpt_correction_type multi-scan
_exptl_absorpt_process_details '(<i>SORTAV</i>; Blessing, 1995)'
_exptl_crystal_colour colourless
_exptl_crystal_density_diffrn 1.099
_exptl_crystal_density_method 'not measured'
_exptl_crystal_description needle
_exptl_crystal_F_000 260
_exptl_crystal_size_max 0.46
_exptl_crystal_size_mid 0.07
_exptl_crystal_size_min 0.05
_refine_diff_density_max 0.317
_refine_diff_density_min -0.188
_refine_ls_extinction_method none
_refine_ls_goodness_of_fit_ref 1.027
_refine_ls_hydrogen_treatment mixed
_refine_ls_matrix_type full
_refine_ls_number_constraints 82
_refine_ls_number_parameters 164
_refine_ls_number_reflns 3253
_refine_ls_number_restraints 0
_refine_ls_restrained_S_all 1.027
_refine_ls_R_factor_all 0.0828
_refine_ls_R_factor_gt 0.0542
_refine_ls_shift/su_max 0.000
_refine_ls_shift/su_mean 0.000
_refine_ls_structure_factor_coef Fsqd
_refine_ls_weighting_details 'calc w=1/[\s^2^(Fo^2^)+(0.0544P)^2^+0.2301P] where P=(Fo^2^+2Fc^2^)/3'
_refine_ls_weighting_scheme calc
_refine_ls_wR_factor_gt 0.1253
_refine_ls_wR_factor_ref 0.1412
_reflns_number_gt 2308
_reflns_number_total 3253
_reflns_threshold_expression I>2\s(I)
_cod_data_source_file fb2281.cif
_cod_data_source_block I
_cod_original_cell_volume 716.96(5)
_cod_database_code 2237809
_cod_database_fobs_code 2237809

loop_
_symmetry_equiv_pos_as_xyz
'x, y, z'
'-x, -y, -z'

loop_
_atom_site_type_symbol
_atom_site_label
_atom_site_fract_x
_atom_site_fract_y
_atom_site_fract_z
_atom_site_U_iso_or_equiv
_atom_site_adp_type
_atom_site_calc_flag
_atom_site_refinement_flags
_atom_site_occupancy
_atom_site_symmetry_multiplicity
N N1 0.7763(2) 0.1651(2) -0.04200(8) 0.0352(3) Uani d . 1 2
H H1A 0.630(4) 0.195(3) -0.0239(11) 0.053 Uiso d . 1 2
H H1B 0.919(4) 0.247(3) -0.0072(12) 0.053 Uiso d . 1 2
H H1C 0.752(4) 0.033(3) -0.0380(11) 0.053 Uiso d . 1 2
C C1 0.8129(3) 0.1865(2) -0.12452(9) 0.0363(4) Uani d . 1 2
H H1D 0.9629 0.1556 -0.1381 0.044 Uiso calc R 1 2
H H1E 0.8402 0.3168 -0.1298 0.044 Uiso calc R 1 2
C C2 0.6010(3) 0.06878(19) -0.18296(9) 0.0300(3) Uani d . 1 2
C C3 0.6366(3) 0.0514(2) -0.26288(10) 0.0407(4) Uani d . 1 2
H H3 0.7927 0.1102 -0.2790 0.049 Uiso calc R 1 2
C C4 0.4468(4) -0.0507(3) -0.31918(10) 0.0478(5) Uani d . 1 2
H H4 0.4734 -0.0608 -0.3736 0.057 Uiso calc R 1 2
C C5 0.2196(3) -0.1378(2) -0.29682(10) 0.0448(4) Uani d . 1 2
H H5 0.0898 -0.2079 -0.3356 0.054 Uiso calc R 1 2
C C6 0.1819(3) -0.1225(2) -0.21798(10) 0.0379(4) Uani d . 1 2
H H6 0.0259 -0.1830 -0.2022 0.045 Uiso calc R 1 2
C C7 0.3712(3) -0.0191(2) -0.16130(9) 0.0327(4) Uani d . 1 2
H H7 0.3430 -0.0084 -0.1070 0.039 Uiso calc R 1 2
O O1 0.1339(2) 0.37947(17) 0.06866(7) 0.0499(4) Uani d . 1 2
O O2 0.35258(19) 0.20902(14) 0.01788(6) 0.0345(3) Uani d . 1 2
C C8 0.3307(3) 0.34204(19) 0.06561(8) 0.0274(3) Uani d . 1 2
C C9 0.5477(3) 0.4606(2) 0.12239(8) 0.0297(3) Uani d . 1 2
H H9A 0.5971 0.5868 0.1097 0.036 Uiso calc R 1 2
H H9B 0.6878 0.4119 0.1154 0.036 Uiso calc R 1 2
C C10 0.4899(3) 0.4671(2) 0.20864(8) 0.0305(3) Uani d . 1 2
H H10A 0.3462 0.5117 0.2151 0.037 Uiso calc R 1 2
H H10B 0.4458 0.3413 0.2217 0.037 Uiso calc R 1 2
C C11 0.7043(3) 0.5911(2) 0.26616(9) 0.0346(4) Uani d . 1 2
H H11A 0.8487 0.5476 0.2590 0.042 Uiso calc R 1 2
H H11B 0.7467 0.7172 0.2535 0.042 Uiso calc R 1 2
C C12 0.6502(4) 0.5962(2) 0.35193(10) 0.0472(5) Uani d . 1 2
H H12A 0.6043 0.4697 0.3643 0.057 Uiso calc R 1 2
H H12B 0.5081 0.6423 0.3594 0.057 Uiso calc R 1 2
C C13 0.8663(5) 0.7167(3) 0.40931(11) 0.0747(7) Uani d . 1 2
H H13A 1.0069 0.6686 0.4025 0.090 Uiso calc R 1 2
H H13B 0.9147 0.8422 0.3958 0.090 Uiso calc R 1 2
C C14 0.8143(8) 0.7273(5) 0.49474(15) 0.1389(17) Uani d . 1 2
H H14A 0.9597 0.8085 0.5281 0.208 Uiso calc R 1 2
H H14B 0.7732 0.6044 0.5094 0.208 Uiso calc R 1 2
H H14C 0.6761 0.7758 0.5023 0.208 Uiso calc R 1 2

loop_
_atom_site_aniso_label
_atom_site_aniso_U_11
_atom_site_aniso_U_22
_atom_site_aniso_U_33
_atom_site_aniso_U_12
_atom_site_aniso_U_13
_atom_site_aniso_U_23
N1 0.0267(7) 0.0391(8) 0.0357(7) 0.0102(6) -0.0036(6) -0.0059(6)
C1 0.0289(8) 0.0376(8) 0.0371(8) 0.0054(7) 0.0018(7) -0.0003(7)
C2 0.0310(8) 0.0260(7) 0.0320(8) 0.0096(6) 0.0007(6) -0.0001(6)
C3 0.0426(9) 0.0408(9) 0.0362(9) 0.0095(8) 0.0054(7) 0.0040(7)
C4 0.0623(12) 0.0500(10) 0.0280(8) 0.0155(9) -0.0009(8) 0.0016(7)
C5 0.0487(10) 0.0405(9) 0.0379(9) 0.0101(8) -0.0157(8) -0.0032(7)
C6 0.0330(8) 0.0344(8) 0.0428(9) 0.0075(7) -0.0044(7) 0.0033(7)
C7 0.0307(8) 0.0337(8) 0.0314(8) 0.0087(6) -0.0008(6) 0.0014(6)
O1 0.0302(6) 0.0555(8) 0.0574(8) 0.0210(6) -0.0126(5) -0.0247(6)
O2 0.0326(6) 0.0328(6) 0.0359(6) 0.0119(5) 0.0001(5) -0.0052(5)
C8 0.0275(7) 0.0272(7) 0.0264(7) 0.0079(6) 0.0011(6) 0.0022(6)
C9 0.0250(7) 0.0309(8) 0.0305(8) 0.0066(6) 0.0003(6) 0.0012(6)
C10 0.0293(7) 0.0282(7) 0.0309(8) 0.0060(6) -0.0010(6) 0.0020(6)
C11 0.0363(8) 0.0321(8) 0.0306(8) 0.0059(7) -0.0044(7) 0.0015(6)
C12 0.0616(11) 0.0419(10) 0.0307(9) 0.0070(9) -0.0012(8) 0.0036(7)
C13 0.0991(19) 0.0672(14) 0.0341(10) -0.0026(13) -0.0178(11) 0.0004(10)
C14 0.196(4) 0.128(3) 0.0330(13) -0.031(3) -0.0145(17) -0.0003(15)

loop_
_atom_type_symbol
_atom_type_description
_atom_type_scat_dispersion_real
_atom_type_scat_dispersion_imag
_atom_type_scat_source
C C 0.0033 0.0016 'International Tables Vol C Tables 4.2.6.8 and 6.1.1.4'
H H 0.0000 0.0000 'International Tables Vol C Tables 4.2.6.8 and 6.1.1.4'
N N 0.0061 0.0033 'International Tables Vol C Tables 4.2.6.8 and 6.1.1.4'
O O 0.0106 0.0060 'International Tables Vol C Tables 4.2.6.8 and 6.1.1.4'

loop_
_geom_angle_atom_site_label_1
_geom_angle_atom_site_label_2
_geom_angle_atom_site_label_3
_geom_angle
C1 N1 H1A 113.5(11)
C1 N1 H1B 109.7(11)
H1A N1 H1B 107.3(15)
C1 N1 H1C 107.3(11)
H1A N1 H1C 107.5(16)
H1B N1 H1C 111.6(16)
N1 C1 C2 114.05(13)
N1 C1 H1D 108.7
C2 C1 H1D 108.7
N1 C1 H1E 108.7
C2 C1 H1E 108.7
H1D C1 H1E 107.6
C7 C2 C3 118.30(14)
C7 C2 C1 123.43(13)
C3 C2 C1 118.25(14)
C4 C3 C2 120.71(16)
C4 C3 H3 119.6
C2 C3 H3 119.6
C5 C4 C3 120.39(16)
C5 C4 H4 119.8
C3 C4 H4 119.8
C6 C5 C4 119.57(15)
C6 C5 H5 120.2
C4 C5 H5 120.2
C5 C6 C7 120.24(16)
C5 C6 H6 119.9
C7 C6 H6 119.9
C2 C7 C6 120.78(15)
C2 C7 H7 119.6
C6 C7 H7 119.6
O1 C8 O2 122.39(13)
O1 C8 C9 117.80(12)
O2 C8 C9 119.80(12)
C8 C9 C10 112.28(12)
C8 C9 H9A 109.1
C10 C9 H9A 109.1
C8 C9 H9B 109.1
C10 C9 H9B 109.1
H9A C9 H9B 107.9
C11 C10 C9 112.75(12)
C11 C10 H10A 109.0
C9 C10 H10A 109.0
C11 C10 H10B 109.0
C9 C10 H10B 109.0
H10A C10 H10B 107.8
C12 C11 C10 113.17(14)
C12 C11 H11A 108.9
C10 C11 H11A 108.9
C12 C11 H11B 108.9
C10 C11 H11B 108.9
H11A C11 H11B 107.8
C11 C12 C13 113.06(16)
C11 C12 H12A 109.0
C13 C12 H12A 109.0
C11 C12 H12B 109.0
C13 C12 H12B 109.0
H12A C12 H12B 107.8
C14 C13 C12 113.9(2)
C14 C13 H13A 108.8
C12 C13 H13A 108.8
C14 C13 H13B 108.8
C12 C13 H13B 108.8
H13A C13 H13B 107.7
C13 C14 H14A 109.5
C13 C14 H14B 109.5
H14A C14 H14B 109.5
C13 C14 H14C 109.5
H14A C14 H14C 109.5
H14B C14 H14C 109.5

loop_
_geom_bond_atom_site_label_1
_geom_bond_atom_site_label_2
_geom_bond_distance
N1 C1 1.467(2)
N1 H1A 0.99(2)
N1 H1B 0.98(2)
N1 H1C 1.00(2)
C1 C2 1.510(2)
C1 H1D 0.9900
C1 H1E 0.9900
C2 C7 1.386(2)
C2 C3 1.391(2)
C3 C4 1.384(2)
C3 H3 0.9500
C4 C5 1.378(3)
C4 H4 0.9500
C5 C6 1.376(2)
C5 H5 0.9500
C6 C7 1.389(2)
C6 H6 0.9500
C7 H7 0.9500
O1 C8 1.2486(17)
O2 C8 1.2653(17)
C8 C9 1.5148(19)
C9 C10 1.531(2)
C9 H9A 0.9900
C9 H9B 0.9900
C10 C11 1.524(2)
C10 H10A 0.9900
C10 H10B 0.9900
C11 C12 1.518(2)
C11 H11A 0.9900
C11 H11B 0.9900
C12 C13 1.521(3)
C12 H12A 0.9900
C12 H12B 0.9900
C13 C14 1.507(3)
C13 H13A 0.9900
C13 H13B 0.9900
C14 H14A 0.9800
C14 H14B 0.9800
C14 H14C 0.9800

loop_
_geom_hbond_atom_site_label_D
_geom_hbond_atom_site_label_H
_geom_hbond_atom_site_label_A
_geom_hbond_site_symmetry_A
_geom_hbond_distance_DH
_geom_hbond_distance_HA
_geom_hbond_distance_DA
_geom_hbond_angle_DHA
N1 H1A O2 . 0.99(2) 1.80(2) 2.7802(17) 168.7(19)
N1 H1B O1 1_655 0.98(2) 1.73(2) 2.6993(17) 169(2)
N1 H1C O2 2_655 1.00(2) 1.87(2) 2.8590(18) 167(2)
C1 H1E O1 2_665 0.99 2.40 3.280(2) 148
C7 H7 O2 . 0.95 2.52 3.3528(19) 146
